data_1541629
loop_
_publ_author_name
'Lazarini, F.'

_publ_section_title
;
 Tetra-mue3-hydroxo-tetra-mue3-oxo-hexabismuth(III) nitrate tetrahydrate,
 (Bi6 O4 (O H)4) (N O3)6 * 4 H2 O
;
_journal_name_full 'Crystal Structure Communications'
_journal_page_first 69
_journal_page_last 74
_journal_volume 8
_journal_year 1979
_chemical_formula_sum 'Bi6 H12 N6 O30'
_chemical_name_systematic '(Bi6 O4 (O H)4) (N O3)6 (H2 O)4'
_space_group_IT_number 14
_symmetry_space_group_name_Hall '-P 2ybc'
_symmetry_space_group_name_H-M 'P 1 21/c 1'
_cell_angle_alpha 90
_cell_angle_beta 120
_cell_angle_gamma 90
_cell_formula_units_Z 4
_cell_length_a 9.059
_cell_length_b 17.05
_cell_length_c 18.269
_cell_volume 2443.712
_citation_journal_id_ASTM CSCMCS
_cod_data_source_file Lazarini_CSCMCS_1979_1372.cif
_cod_data_source_block H12Bi6N6O30
_cod_original_formula_sum 'H12 Bi6 N6 O30'
_cod_database_code 1541629

loop_
_symmetry_equiv_pos_as_xyz
x,y,z
-x,y+1/2,-z+1/2
-x,-y,-z
x,-y-1/2,z-1/2

loop_
_atom_site_label
_atom_site_type_symbol
_atom_site_fract_x
_atom_site_fract_y
_atom_site_fract_z
_atom_site_occupancy
_atom_site_U_iso_or_equiv
O22 O-2 0.7826 0.3217 0.0469 1 0.0
O10 O-2 0.2546 0.1306 0.3314 1 0.0
Bi4 Bi+3 0.288 0.3989 -0.0003 1 0.0
N2 N+5 0.863 0.1053 0.3604 1 0.0
O18 O-2 0.7216 0.2912 0.3901 1 0.0
O4 O-2 0.4073 0.3345 0.2301 1 0.0
O16 O-2 0.9757 0.3507 0.3528 1 0.0
O8 O-2 0.1355 0.2394 0.1587 1 0.0
O26 O-2 0.4292 0.5443 0.4022 1 0.0
O14 O-2 0.7138 0.1054 0.3382 1 0.0
O17 O-2 1.1573 0.3268 0.3134 1 0.0
O28 O-2 0.8959 0.1698 0.1842 1 0.0
O23 O-2 0.5748 0.3833 -0.0279 1 0.0
Bi3 Bi+3 0.4432 0.215 0.2549 1 0.0
N3 N+5 1.0233 0.3478 0.2971 1 0.0
O1 O-2 0.3707 0.1887 0.1175 1 0.0
O7 O-2 0.662 0.2524 0.2333 1 0.0
O9 O-2 0.298 0.0009 0.3553 1 0.0
O21 O-2 0.8165 0.4403 0.0223 1 0.0
O15 O-2 0.9125 0.3691 0.22 1 0.0
O25 O-2 0.2589 0.4854 0.2791 1 0.0
O30 O-2 0.2979 0.4097 0.462 1 0.0
O11 O-2 0.3412 0.0613 0.2598 1 0.0
O19 O-2 0.5264 0.2985 0.4225 1 0.0
O12 O-2 0.936 0.1704 0.3563 1 0.0
Bi1 Bi+3 0.1148 0.2098 0.0235 1 0.0
O2 O-2 0.138 0.3375 0.0433 1 0.0
O6 O-2 0.2941 0.2593 -0.0246 1 0.0
O3 O-2 0.5152 0.3495 0.1016 1 0.0
O13 O-2 0.9495 0.0542 0.3892 1 0.0
N4 N+5 0.6682 0.3172 0.4359 1 0.0
N1 N+5 0.2873 0.0656 0.3131 1 0.0
O5 O-2 0.3391 0.455 0.1308 1 0.0
O29 O-2 0.9452 0.0309 0.1375 1 0.0
N5 N+5 0.7257 0.3846 0.0131 1 0.0
O20 O-2 0.7678 0.3445 0.5041 1 0.0
Bi6 Bi+3 0.1395 0.3762 0.1543 1 0.0
Bi5 Bi+3 0.6041 0.3986 0.2251 1 0.0
Bi2 Bi+3 0.5656 0.2268 0.0912 1 0.0
O27 O-2 0.1174 0.0511 0.059 1 0.0
N6 N+5 0.4127 0.5083 0.3345 1 0.0
O24 O-2 0.5464 0.4803 0.3428 1 0.0
